data_7242215
loop_
_publ_author_name
'Hyodo, Tadashi'
'Tominaga, Masahide'
'Yamaguchi, Kentaro'

_publ_section_title
;
 Guest-dependent single-crystal-to-single-crystal transformations in
 porous adamantane-bearing macrocycles
;
_journal_issue 7
_journal_name_full CrystEngComm
_journal_page_first 1539
_journal_page_last 1543
_journal_paper_doi 10.1039/D0CE01782E
_journal_volume 23
_journal_year 2021
_chemical_formula_sum 'C56 H48 Br4 N8 O4'
_chemical_formula_weight 1216.66
_space_group_crystal_system monoclinic
_space_group_IT_number 14
_space_group_name_Hall '-P 2ybc'
_space_group_name_H-M_alt 'P 1 21/c 1'
_atom_sites_solution_hydrogens geom
_audit_creation_method SHELXL-2018/3
_audit_update_record
;
2020-07-07 deposited with the CCDC.	2021-01-12 downloaded from the CCDC.
;
_cell_angle_alpha 90
_cell_angle_beta 91.574(2)
_cell_angle_gamma 90
_cell_formula_units_Z 2
_cell_length_a 7.6615(6)
_cell_length_b 14.1104(11)
_cell_length_c 22.4415(17)
_cell_measurement_reflns_used 9742
_cell_measurement_temperature 100(2)
_cell_measurement_theta_max 78.44
_cell_measurement_theta_min 3.61
_cell_volume 2425.2(3)
_computing_cell_refinement 'SAINT (Bruker AXS, 2015)'
_computing_data_collection 'APEX3 (Bruker AXS, 2015)'
_computing_data_reduction 'SAINT (Bruker AXS, 2015)'
_computing_molecular_graphics 'ORTEP-3 for Windows (Farrugia, 1997)'
_computing_publication_material 'SHELXLE (H\"ubschle et al., 2011)'
_computing_structure_refinement 'SHELXL-2018/3 (Sheldrick, 2018)'
_computing_structure_solution 'SHELXT 2014/5 (Sheldrick, 2015)'
_diffrn_ambient_temperature 100(2)
_diffrn_detector_area_resol_mean 10.24
_diffrn_measured_fraction_theta_full 0.997
_diffrn_measured_fraction_theta_max 0.972
_diffrn_measurement_device_type 'BrukerD8 goniometer'
_diffrn_measurement_method 'omega and phi scans'
_diffrn_radiation_type CuK\a
_diffrn_radiation_wavelength 1.54178
_diffrn_reflns_av_R_equivalents 0.0385
_diffrn_reflns_av_unetI/netI 0.0221
_diffrn_reflns_Laue_measured_fraction_full 0.997
_diffrn_reflns_Laue_measured_fraction_max 0.972
_diffrn_reflns_limit_h_max 9
_diffrn_reflns_limit_h_min -9
_diffrn_reflns_limit_k_max 17
_diffrn_reflns_limit_k_min -17
_diffrn_reflns_limit_l_max 27
_diffrn_reflns_limit_l_min -27
_diffrn_reflns_number 35013
_diffrn_reflns_point_group_measured_fraction_full 0.997
_diffrn_reflns_point_group_measured_fraction_max 0.972
_diffrn_reflns_theta_full 67.679
_diffrn_reflns_theta_max 79.792
_diffrn_reflns_theta_min 3.941
_diffrn_source 'rotating-anode X-ray tube'
_exptl_absorpt_coefficient_mu 4.525
_exptl_absorpt_correction_T_max 0.7644
_exptl_absorpt_correction_T_min 0.6486
_exptl_absorpt_correction_type empirical
_exptl_absorpt_process_details 'SADABS Sheldrick 1996'
_exptl_crystal_colour pink
_exptl_crystal_density_diffrn 1.666
_exptl_crystal_description prismatic
_exptl_crystal_F_000 1224
_exptl_crystal_size_max 0.100
_exptl_crystal_size_mid 0.100
_exptl_crystal_size_min 0.050
_refine_diff_density_max 0.707
_refine_diff_density_min -0.536
_refine_diff_density_rms 0.064
_refine_ls_extinction_method none
_refine_ls_goodness_of_fit_ref 1.038
_refine_ls_hydrogen_treatment constr
_refine_ls_matrix_type full
_refine_ls_number_parameters 360
_refine_ls_number_reflns 5142
_refine_ls_number_restraints 32
_refine_ls_restrained_S_all 1.062
_refine_ls_R_factor_all 0.0284
_refine_ls_R_factor_gt 0.0269
_refine_ls_shift/su_max 0.001
_refine_ls_shift/su_mean 0.000
_refine_ls_structure_factor_coef Fsqd
_refine_ls_weighting_details 'w=1/[\s^2^(Fo^2^)+(0.0432P)^2^+1.5030P] where P=(Fo^2^+2Fc^2^)/3'
_refine_ls_weighting_scheme calc
_refine_ls_wR_factor_gt 0.0749
_refine_ls_wR_factor_ref 0.0760
_reflns_Friedel_coverage 0.000
_reflns_number_gt 4828
_reflns_number_total 5142
_reflns_threshold_expression 'I > 2\s(I)'
_cod_data_source_file d0ce01782e2.cif
_cod_data_source_block 1d
_cod_depositor_comments 'Adding full bibliography for 7242212--7242215.cif.'
_cod_original_sg_symbol_H-M 'P 21/c'
_cod_database_code 7242215
_shelx_shelxl_version_number 2018/3
_shelx_space_group_comment
;
The symmetry employed for this shelxl refinement is uniquely defined
by the following loop, which should always be used as a source of
symmetry information in preference to the above space-group names.
They are only intended as comments.
;
_shelx_estimated_absorpt_t_min 0.660
_shelx_estimated_absorpt_t_max 0.805

loop_
_space_group_symop_operation_xyz
'x, y, z'
'-x, y+1/2, -z+1/2'
'-x, -y, -z'
'x, -y-1/2, z-1/2'

loop_
_atom_site_label
_atom_site_type_symbol
_atom_site_fract_x
_atom_site_fract_y
_atom_site_fract_z
_atom_site_U_iso_or_equiv
_atom_site_adp_type
_atom_site_occupancy
_atom_site_site_symmetry_order
_atom_site_calc_flag
_atom_site_refinement_flags_posn
_atom_site_refinement_flags_adp
_atom_site_refinement_flags_occupancy
_atom_site_disorder_assembly
_atom_site_disorder_group
C1A C 1.226(2) 0.4858(11) 0.5036(6) 0.187(7) Uani 0.500(0) 1 d D . P A -1
C2A C 1.315(3) 0.5705(10) 0.4906(6) 0.31(2) Uani 0.500(0) 1 d D . P A -1
H2A H 1.254941 0.628890 0.485914 0.367 Uiso 0.500(0) 1 calc R U P A -1
C3A C 1.497(3) 0.5651(18) 0.4847(11) 0.361(17) Uani 0.500(0) 1 d D U P A -1
H3A H 1.545016 0.621760 0.469067 0.433 Uiso 0.500(0) 1 calc R U P A -1
C4A C 1.627(2) 0.4950(12) 0.4967(7) 0.187(7) Uani 0.500(0) 1 d D U P A -1
H4A H 1.750126 0.504770 0.498540 0.225 Uiso 0.500(0) 1 calc R U P A -1
C5A C 1.538(2) 0.4072(12) 0.5053(13) 0.242(11) Uani 0.500(0) 1 d D U P A -1
H5A H 1.598531 0.348401 0.507220 0.290 Uiso 0.500(0) 1 calc R U P A -1
C6A C 1.351(2) 0.4136(12) 0.5108(5) 0.187(7) Uani 0.500(0) 1 d D . P A -1
H6A H 1.300415 0.354902 0.521976 0.225 Uiso 0.500(0) 1 calc R U P A -1
C7A C 1.0661(15) 0.5204(17) 0.4989(5) 0.164(9) Uani 0.500(0) 1 d D . P A -1
H7A H 0.990176 0.467622 0.502756 0.197 Uiso 0.500(0) 1 calc R U P A -1
C8A C 0.970(4) 0.5902(8) 0.4917(6) 0.36(3) Uani 0.500(0) 1 d D . P A -1
H8AA H 1.019205 0.651333 0.486803 0.430 Uiso 0.500(0) 1 calc R U P A -1
H8AB H 0.846588 0.582535 0.491064 0.430 Uiso 0.500(0) 1 calc R U P A -1
C1 C 0.3370(2) 0.88949(13) 0.39024(8) 0.0253(4) Uani 1 1 d . . . . .
C2 C 0.5399(2) 0.81517(12) 0.32911(8) 0.0240(4) Uani 1 1 d . . . . .
C3 C 0.6824(2) 0.79740(13) 0.36679(8) 0.0250(4) Uani 1 1 d . . . . .
C4 C 0.7991(2) 0.72556(13) 0.35382(8) 0.0255(4) Uani 1 1 d . . . . .
H4 H 0.893413 0.712190 0.380888 0.031 Uiso 1 1 calc R U . . .
C5 C 0.7796(2) 0.67266(12) 0.30144(8) 0.0241(4) Uani 1 1 d . . . . .
C6 C 0.6375(2) 0.69371(13) 0.26359(9) 0.0272(4) Uani 1 1 d . . . . .
H6 H 0.622040 0.659333 0.227424 0.033 Uiso 1 1 calc R U . . .
C7 C 0.5177(2) 0.76389(14) 0.27755(8) 0.0277(4) Uani 1 1 d . . . . .
H7 H 0.420673 0.776257 0.251417 0.033 Uiso 1 1 calc R U . . .
C8 C 0.9125(2) 0.59560(12) 0.28751(8) 0.0259(4) Uani 1 1 d . . . . .
C9 C 1.1005(3) 0.63187(14) 0.29847(11) 0.0345(5) Uani 1 1 d . . . . .
H9A H 1.122066 0.686812 0.272249 0.041 Uiso 1 1 calc R U . . .
H9B H 1.115557 0.653016 0.340362 0.041 Uiso 1 1 calc R U . . .
C10 C 1.2316(3) 0.55322(14) 0.28575(11) 0.0376(5) Uani 1 1 d . . . . .
H10 H 1.352749 0.577791 0.293093 0.045 Uiso 1 1 calc R U . . .
C11 C 1.2108(3) 0.52226(15) 0.22076(11) 0.0440(6) Uani 1 1 d . . . . .
H11A H 1.231456 0.576831 0.194139 0.053 Uiso 1 1 calc R U . . .
H11B H 1.297287 0.472411 0.212007 0.053 Uiso 1 1 calc R U . . .
C12 C 1.0267(3) 0.48420(15) 0.20977(9) 0.0371(5) Uani 1 1 d . . . . .
H12 H 1.012902 0.463632 0.167258 0.045 Uiso 1 1 calc R U . . .
C13 C 0.8925(3) 0.56172(14) 0.22238(9) 0.0337(4) Uani 1 1 d . . . . .
H13A H 0.773133 0.536634 0.215073 0.040 Uiso 1 1 calc R U . . .
H13B H 0.909643 0.615861 0.195105 0.040 Uiso 1 1 calc R U . . .
C14 C 1.2006(2) 0.46850(14) 0.32699(10) 0.0315(4) Uani 1 1 d . . . . .
H14A H 1.216659 0.488582 0.369057 0.038 Uiso 1 1 calc R U . . .
H14B H 1.286948 0.418170 0.319055 0.038 Uiso 1 1 calc R U . . .
C15 C 0.9942(3) 0.39960(14) 0.25053(9) 0.0307(4) Uani 1 1 d . . . . .
H15A H 1.078623 0.348580 0.241978 0.037 Uiso 1 1 calc R U . . .
H15B H 0.875076 0.374658 0.242587 0.037 Uiso 1 1 calc R U . . .
C16 C 0.1861(2) 0.89270(13) 0.48822(8) 0.0254(4) Uani 1 1 d . . . . .
C17 C 0.0871(2) 0.81637(12) 0.57395(8) 0.0261(4) Uani 1 1 d . . . . .
C18 C 0.2226(2) 0.77081(13) 0.60395(8) 0.0253(4) Uani 1 1 d . . . . .
C19 C 0.1903(2) 0.69107(13) 0.63820(8) 0.0257(4) Uani 1 1 d . . . . .
H19 H 0.284846 0.659636 0.658086 0.031 Uiso 1 1 calc R U . . .
C20 C 0.0209(2) 0.65648(13) 0.64381(8) 0.0252(4) Uani 1 1 d . . . . .
C21 C -0.1135(3) 0.70502(15) 0.61390(9) 0.0323(4) Uani 1 1 d . . . . .
H21 H -0.230196 0.683206 0.617149 0.039 Uiso 1 1 calc R U . . .
C22 C -0.0810(3) 0.78457(15) 0.57941(9) 0.0325(4) Uani 1 1 d . . . . .
H22 H -0.174827 0.816839 0.559683 0.039 Uiso 1 1 calc R U . . .
C23 C -0.0140(2) 0.57095(12) 0.68323(8) 0.0248(4) Uani 1 1 d . . . . .
C24 C 0.1170(2) 0.49036(12) 0.67136(8) 0.0239(3) Uani 1 1 d . . . . .
H24A H 0.104310 0.470016 0.629241 0.029 Uiso 1 1 calc R U . . .
H24B H 0.237480 0.514326 0.677930 0.029 Uiso 1 1 calc R U . . .
N1 N 0.2993(2) 0.97549(11) 0.41206(7) 0.0280(3) Uani 1 1 d . . . . .
N2 N 0.2878(2) 0.80669(11) 0.41157(7) 0.0293(3) Uani 1 1 d . . . . .
N3 N 0.2071(2) 0.80803(11) 0.46364(7) 0.0288(3) Uani 1 1 d . . . . .
N4 N 0.2213(2) 0.97693(11) 0.46350(7) 0.0272(3) Uani 1 1 d . . . . .
O1 O 0.42709(17) 0.89174(9) 0.33940(6) 0.0275(3) Uani 1 1 d . . . . .
O2 O 0.11590(18) 0.90007(9) 0.54213(6) 0.0287(3) Uani 1 1 d . . . . .
Br1 Br 0.72603(3) 0.87482(2) 0.43466(2) 0.03093(8) Uani 1 1 d . . . . .
Br2A Br 0.4606(10) 0.8135(6) 0.5981(2) 0.0423(11) Uani 0.35(3) 1 d . . P B 1
Br2B Br 0.4474(5) 0.8218(3) 0.59874(8) 0.0288(4) Uani 0.65(3) 1 d . . P B 2

loop_
_atom_site_aniso_label
_atom_site_aniso_U_11
_atom_site_aniso_U_22
_atom_site_aniso_U_33
_atom_site_aniso_U_23
_atom_site_aniso_U_13
_atom_site_aniso_U_12
C1A 0.38(2) 0.128(6) 0.059(3) -0.009(4) 0.027(9) 0.008(11)
C2A 0.75(7) 0.062(8) 0.096(10) -0.016(7) -0.12(2) 0.08(2)
C3A 0.49(4) 0.232(19) 0.35(3) 0.12(2) -0.07(3) 0.06(2)
C4A 0.38(2) 0.128(6) 0.059(3) -0.009(4) 0.027(9) 0.008(11)
C5A 0.29(2) 0.129(9) 0.31(3) -0.103(14) 0.06(2) 0.043(12)
C6A 0.38(2) 0.128(6) 0.059(3) -0.009(4) 0.027(9) 0.008(11)
C7A 0.123(10) 0.32(2) 0.047(5) -0.064(10) -0.010(7) 0.071(16)
C8A 0.96(8) 0.062(7) 0.055(6) -0.012(5) 0.05(2) -0.062(19)
C1 0.0230(8) 0.0255(9) 0.0279(9) 0.0018(7) 0.0074(7) 0.0022(7)
C2 0.0256(9) 0.0195(8) 0.0276(9) 0.0018(6) 0.0109(7) 0.0007(6)
C3 0.0305(9) 0.0224(8) 0.0224(8) -0.0009(6) 0.0088(7) 0.0000(7)
C4 0.0275(9) 0.0233(9) 0.0259(9) 0.0011(7) 0.0067(7) 0.0015(7)
C5 0.0282(9) 0.0174(8) 0.0273(9) 0.0008(6) 0.0110(7) -0.0017(6)
C6 0.0288(9) 0.0249(9) 0.0283(9) -0.0039(7) 0.0076(7) -0.0042(7)
C7 0.0251(9) 0.0284(9) 0.0298(9) 0.0007(7) 0.0050(7) -0.0019(7)
C8 0.0306(9) 0.0178(8) 0.0299(9) -0.0005(7) 0.0128(7) 0.0013(7)
C9 0.0294(10) 0.0219(9) 0.0531(13) 0.0005(8) 0.0163(9) -0.0008(7)
C10 0.0290(10) 0.0237(9) 0.0612(14) 0.0033(9) 0.0212(9) -0.0003(8)
C11 0.0523(13) 0.0272(10) 0.0543(14) 0.0105(9) 0.0353(11) 0.0093(9)
C12 0.0545(13) 0.0292(10) 0.0287(10) 0.0005(8) 0.0191(9) 0.0112(9)
C13 0.0488(12) 0.0265(9) 0.0265(9) 0.0027(7) 0.0146(8) 0.0086(8)
C14 0.0260(9) 0.0242(9) 0.0449(11) 0.0025(8) 0.0106(8) 0.0002(7)
C15 0.0415(11) 0.0215(9) 0.0297(10) -0.0015(7) 0.0111(8) 0.0043(8)
C16 0.0231(8) 0.0231(8) 0.0303(9) 0.0029(7) 0.0084(7) 0.0025(7)
C17 0.0292(9) 0.0223(9) 0.0273(9) 0.0037(7) 0.0112(7) 0.0035(7)
C18 0.0232(8) 0.0239(9) 0.0292(9) 0.0007(7) 0.0097(7) -0.0003(7)
C19 0.0245(9) 0.0235(9) 0.0294(9) 0.0021(7) 0.0057(7) 0.0019(7)
C20 0.0268(9) 0.0209(8) 0.0283(9) 0.0003(7) 0.0095(7) 0.0002(7)
C21 0.0223(9) 0.0345(10) 0.0405(11) 0.0095(8) 0.0087(8) 0.0005(7)
C22 0.0256(9) 0.0359(11) 0.0364(10) 0.0115(8) 0.0083(7) 0.0070(8)
C23 0.0262(9) 0.0198(8) 0.0290(9) 0.0012(7) 0.0098(7) -0.0006(7)
C24 0.0249(8) 0.0218(8) 0.0253(8) -0.0004(6) 0.0083(6) -0.0011(7)
N1 0.0290(8) 0.0251(8) 0.0304(8) 0.0020(6) 0.0097(6) 0.0024(6)
N2 0.0314(8) 0.0250(8) 0.0321(9) -0.0003(6) 0.0117(6) -0.0002(6)
N3 0.0304(8) 0.0247(8) 0.0320(9) 0.0007(6) 0.0131(6) -0.0003(6)
N4 0.0282(8) 0.0235(8) 0.0304(8) 0.0024(6) 0.0099(6) 0.0037(6)
O1 0.0300(7) 0.0258(6) 0.0275(7) 0.0040(5) 0.0121(5) 0.0064(5)
O2 0.0340(7) 0.0231(6) 0.0299(7) 0.0052(5) 0.0157(5) 0.0063(5)
Br1 0.03390(12) 0.03200(12) 0.02708(12) -0.00743(7) 0.00442(8) 0.00490(7)
Br2A 0.0219(9) 0.0448(15) 0.060(2) 0.0212(13) 0.0052(7) -0.0019(8)
Br2B 0.0224(5) 0.0326(5) 0.0318(8) 0.0045(5) 0.0078(3) -0.0043(4)

loop_
_atom_type_symbol
_atom_type_description
_atom_type_scat_dispersion_real
_atom_type_scat_dispersion_imag
_atom_type_scat_source
C C 0.0181 0.0091 'International Tables Vol C Tables 4.2.6.8 and 6.1.1.4'
H H 0.0000 0.0000 'International Tables Vol C Tables 4.2.6.8 and 6.1.1.4'
N N 0.0311 0.0180 'International Tables Vol C Tables 4.2.6.8 and 6.1.1.4'
O O 0.0492 0.0322 'International Tables Vol C Tables 4.2.6.8 and 6.1.1.4'
Br Br -0.6763 1.2805 'International Tables Vol C Tables 4.2.6.8 and 6.1.1.4'

loop_
_geom_angle_atom_site_label_1
_geom_angle_atom_site_label_2
_geom_angle_atom_site_label_3
_geom_angle
_geom_angle_site_symmetry_1
_geom_angle_site_symmetry_3
_geom_angle_publ_flag
C7A C1A C6A 155(2) . . ?
C7A C1A C2A 97.2(16) . . ?
C6A C1A C2A 107.5(14) . . ?
C3A C2A C1A 117.6(16) . . ?
C3A C2A H2A 121.2 . . ?
C1A C2A H2A 121.2 . . ?
C2A C3A C4A 135(2) . . ?
C2A C3A H3A 112.4 . . ?
C4A C3A H3A 112.4 . . ?
C3A C4A C5A 107.1(15) . . ?
C3A C4A H4A 126.5 . . ?
C5A C4A H4A 126.5 . . ?
C4A C5A C6A 115.9(15) . . ?
C4A C5A H5A 122.1 . . ?
C6A C5A H5A 122.1 . . ?
C1A C6A C5A 135.3(17) . . ?
C1A C6A H6A 112.4 . . ?
C5A C6A H6A 112.4 . . ?
C8A C7A C1A 149(3) . . ?
C8A C7A H7A 105.7 . . ?
C1A C7A H7A 105.7 . . ?
C7A C8A H8AA 120.0 . . ?
C7A C8A H8AB 120.0 . . ?
H8AA C8A H8AB 120.0 . . ?
N2 C1 N1 126.89(17) . . ?
N2 C1 O1 118.98(16) . . ?
N1 C1 O1 114.03(16) . . ?
C7 C2 C3 119.82(17) . . ?
C7 C2 O1 118.74(17) . . ?
C3 C2 O1 121.09(16) . . ?
C2 C3 C4 120.38(17) . . ?
C2 C3 Br1 120.30(13) . . ?
C4 C3 Br1 119.26(14) . . ?
C3 C4 C5 120.79(17) . . ?
C3 C4 H4 119.6 . . ?
C5 C4 H4 119.6 . . ?
C6 C5 C4 117.56(16) . . ?
C6 C5 C8 122.72(17) . . ?
C4 C5 C8 119.72(17) . . ?
C7 C6 C5 121.54(18) . . ?
C7 C6 H6 119.2 . . ?
C5 C6 H6 119.2 . . ?
C2 C7 C6 119.85(18) . . ?
C2 C7 H7 120.1 . . ?
C6 C7 H7 120.1 . . ?
C5 C8 C13 111.42(16) . . ?
C5 C8 C9 110.86(15) . . ?
C13 C8 C9 108.81(16) . . ?
C5 C8 C24 109.09(14) . 3_666 ?
C13 C8 C24 108.10(15) . 3_666 ?
C9 C8 C24 108.48(16) . 3_666 ?
C10 C9 C8 110.18(16) . . ?
C10 C9 H9A 109.6 . . ?
C8 C9 H9A 109.6 . . ?
C10 C9 H9B 109.6 . . ?
C8 C9 H9B 109.6 . . ?
H9A C9 H9B 108.1 . . ?
C11 C10 C9 109.50(19) . . ?
C11 C10 C14 109.85(17) . . ?
C9 C10 C14 109.83(16) . . ?
C11 C10 H10 109.2 . . ?
C9 C10 H10 109.2 . . ?
C14 C10 H10 109.2 . . ?
C12 C11 C10 109.14(16) . . ?
C12 C11 H11A 109.9 . . ?
C10 C11 H11A 109.9 . . ?
C12 C11 H11B 109.9 . . ?
C10 C11 H11B 109.9 . . ?
H11A C11 H11B 108.3 . . ?
C11 C12 C15 110.09(18) . . ?
C11 C12 C13 109.96(18) . . ?
C15 C12 C13 109.02(16) . . ?
C11 C12 H12 109.2 . . ?
C15 C12 H12 109.2 . . ?
C13 C12 H12 109.2 . . ?
C12 C13 C8 110.28(17) . . ?
C12 C13 H13A 109.6 . . ?
C8 C13 H13A 109.6 . . ?
C12 C13 H13B 109.6 . . ?
C8 C13 H13B 109.6 . . ?
H13A C13 H13B 108.1 . . ?
C10 C14 C23 110.43(17) . 3_666 ?
C10 C14 H14A 109.6 . . ?
C23 C14 H14A 109.6 3_666 . ?
C10 C14 H14B 109.6 . . ?
C23 C14 H14B 109.6 3_666 . ?
H14A C14 H14B 108.1 . . ?
C12 C15 C23 110.61(16) . 3_666 ?
C12 C15 H15A 109.5 . . ?
C23 C15 H15A 109.5 3_666 . ?
C12 C15 H15B 109.5 . . ?
C23 C15 H15B 109.5 3_666 . ?
H15A C15 H15B 108.1 . . ?
N3 C16 O2 120.04(16) . . ?
N3 C16 N4 126.66(17) . . ?
O2 C16 N4 113.22(16) . . ?
C22 C17 C18 119.96(17) . . ?
C22 C17 O2 118.84(17) . . ?
C18 C17 O2 120.95(17) . . ?
C17 C18 C19 120.26(17) . . ?
C17 C18 Br2B 118.11(18) . . ?
C19 C18 Br2B 121.60(18) . . ?
C17 C18 Br2A 121.4(3) . . ?
C19 C18 Br2A 118.3(3) . . ?
C18 C19 C20 120.90(17) . . ?
C18 C19 H19 119.5 . . ?
C20 C19 H19 119.5 . . ?
C21 C20 C19 117.48(17) . . ?
C21 C20 C23 121.98(17) . . ?
C19 C20 C23 120.51(17) . . ?
C22 C21 C20 121.59(18) . . ?
C22 C21 H21 119.2 . . ?
C20 C21 H21 119.2 . . ?
C17 C22 C21 119.79(18) . . ?
C17 C22 H22 120.1 . . ?
C21 C22 H22 120.1 . . ?
C20 C23 C14 112.05(16) . 3_666 ?
C20 C23 C24 110.94(14) . . ?
C14 C23 C24 108.20(15) 3_666 . ?
C20 C23 C15 109.32(15) . 3_666 ?
C14 C23 C15 107.78(15) 3_666 3_666 ?
C24 C23 C15 108.43(15) . 3_666 ?
C8 C24 C23 111.61(14) 3_666 . ?
C8 C24 H24A 109.3 3_666 . ?
C23 C24 H24A 109.3 . . ?
C8 C24 H24B 109.3 3_666 . ?
C23 C24 H24B 109.3 . . ?
H24A C24 H24B 108.0 . . ?
N4 N1 C1 116.21(15) . . ?
C1 N2 N3 116.59(15) . . ?
C16 N3 N2 116.11(15) . . ?
N1 N4 C16 116.79(15) . . ?
C1 O1 C2 116.84(14) . . ?
C16 O2 C17 117.85(14) . . ?

loop_
_geom_bond_atom_site_label_1
_geom_bond_atom_site_label_2
_geom_bond_distance
_geom_bond_site_symmetry_2
_geom_bond_publ_flag
C1A C7A 1.317(14) . ?
C1A C6A 1.406(10) . ?
C1A C2A 1.414(10) . ?
C2A C3A 1.407(10) . ?
C2A H2A 0.9500 . ?
C3A C4A 1.423(10) . ?
C3A H3A 0.9500 . ?
C4A C5A 1.430(10) . ?
C4A H4A 0.9500 . ?
C5A C6A 1.449(10) . ?
C5A H5A 0.9500 . ?
C6A H6A 0.9500 . ?
C7A C8A 1.238(16) . ?
C7A H7A 0.9500 . ?
C8A H8AA 0.9500 . ?
C8A H8AB 0.9500 . ?
C1 N2 1.322(2) . ?
C1 N1 1.343(2) . ?
C1 O1 1.350(2) . ?
C2 C7 1.371(3) . ?
C2 C3 1.385(3) . ?
C2 O1 1.407(2) . ?
C3 C4 1.388(2) . ?
C3 Br1 1.8967(18) . ?
C4 C5 1.397(3) . ?
C4 H4 0.9500 . ?
C5 C6 1.395(3) . ?
C5 C8 1.528(2) . ?
C6 C7 1.392(3) . ?
C6 H6 0.9500 . ?
C7 H7 0.9500 . ?
C8 C13 1.542(3) . ?
C8 C9 1.542(3) . ?
C8 C24 1.545(2) 3_666 ?
C9 C10 1.529(3) . ?
C9 H9A 0.9900 . ?
C9 H9B 0.9900 . ?
C10 C11 1.527(4) . ?
C10 C14 1.534(3) . ?
C10 H10 1.0000 . ?
C11 C12 1.523(3) . ?
C11 H11A 0.9900 . ?
C11 H11B 0.9900 . ?
C12 C15 1.528(3) . ?
C12 C13 1.533(3) . ?
C12 H12 1.0000 . ?
C13 H13A 0.9900 . ?
C13 H13B 0.9900 . ?
C14 C23 1.545(3) 3_666 ?
C14 H14A 0.9900 . ?
C14 H14B 0.9900 . ?
C15 C23 1.547(3) 3_666 ?
C15 H15A 0.9900 . ?
C15 H15B 0.9900 . ?
C16 N3 1.328(2) . ?
C16 O2 1.341(2) . ?
C16 N4 1.342(2) . ?
C17 C22 1.373(3) . ?
C17 C18 1.381(3) . ?
C17 O2 1.401(2) . ?
C18 C19 1.389(2) . ?
C18 Br2B 1.873(3) . ?
C18 Br2A 1.928(6) . ?
C19 C20 1.396(3) . ?
C19 H19 0.9500 . ?
C20 C21 1.394(3) . ?
C20 C23 1.524(2) . ?
C21 C22 1.390(3) . ?
C21 H21 0.9500 . ?
C22 H22 0.9500 . ?
C23 C24 1.545(2) . ?
C24 H24A 0.9900 . ?
C24 H24B 0.9900 . ?
N1 N4 1.314(2) . ?
N2 N3 1.337(2) . ?

loop_
_geom_torsion_atom_site_label_1
_geom_torsion_atom_site_label_2
_geom_torsion_atom_site_label_3
_geom_torsion_atom_site_label_4
_geom_torsion
_geom_torsion_site_symmetry_1
_geom_torsion_site_symmetry_2
_geom_torsion_site_symmetry_3
_geom_torsion_site_symmetry_4
_geom_torsion_publ_flag
C7A C1A C2A C3A -173.9(13) . . . . ?
C6A C1A C2A C3A 3.0(12) . . . . ?
C1A C2A C3A C4A -11(2) . . . . ?
C2A C3A C4A C5A 14(3) . . . . ?
C3A C4A C5A C6A -11(3) . . . . ?
C7A C1A C6A C5A 169(3) . . . . ?
C2A C1A C6A C5A -3(2) . . . . ?
C4A C5A C6A C1A 8(3) . . . . ?
C6A C1A C7A C8A -179(2) . . . . ?
C2A C1A C7A C8A -6(3) . . . . ?
C7 C2 C3 C4 -2.5(3) . . . . ?
O1 C2 C3 C4 -175.63(16) . . . . ?
C7 C2 C3 Br1 174.57(14) . . . . ?
O1 C2 C3 Br1 1.4(2) . . . . ?
C2 C3 C4 C5 2.8(3) . . . . ?
Br1 C3 C4 C5 -174.30(13) . . . . ?
C3 C4 C5 C6 -1.1(3) . . . . ?
C3 C4 C5 C8 178.49(16) . . . . ?
C4 C5 C6 C7 -0.8(3) . . . . ?
C8 C5 C6 C7 179.59(17) . . . . ?
C3 C2 C7 C6 0.6(3) . . . . ?
O1 C2 C7 C6 173.87(16) . . . . ?
C5 C6 C7 C2 1.1(3) . . . . ?
C6 C5 C8 C13 12.5(2) . . . . ?
C4 C5 C8 C13 -167.11(16) . . . . ?
C6 C5 C8 C9 133.82(19) . . . . ?
C4 C5 C8 C9 -45.8(2) . . . . ?
C6 C5 C8 C24 -106.79(19) . . . 3_666 ?
C4 C5 C8 C24 73.6(2) . . . 3_666 ?
C5 C8 C9 C10 178.67(17) . . . . ?
C13 C8 C9 C10 -58.5(2) . . . . ?
C24 C8 C9 C10 58.9(2) 3_666 . . . ?
C8 C9 C10 C11 60.5(2) . . . . ?
C8 C9 C10 C14 -60.2(2) . . . . ?
C9 C10 C11 C12 -60.9(2) . . . . ?
C14 C10 C11 C12 59.8(2) . . . . ?
C10 C11 C12 C15 -59.8(2) . . . . ?
C10 C11 C12 C13 60.4(2) . . . . ?
C11 C12 C13 C8 -59.4(2) . . . . ?
C15 C12 C13 C8 61.4(2) . . . . ?
C5 C8 C13 C12 -179.72(16) . . . . ?
C9 C8 C13 C12 57.8(2) . . . . ?
C24 C8 C13 C12 -59.9(2) 3_666 . . . ?
C11 C10 C14 C23 -60.4(2) . . . 3_666 ?
C9 C10 C14 C23 60.1(2) . . . 3_666 ?
C11 C12 C15 C23 60.2(2) . . . 3_666 ?
C13 C12 C15 C23 -60.5(2) . . . 3_666 ?
C22 C17 C18 C19 2.0(3) . . . . ?
O2 C17 C18 C19 176.16(16) . . . . ?
C22 C17 C18 Br2B -176.21(18) . . . . ?
O2 C17 C18 Br2B -2.0(3) . . . . ?
C22 C17 C18 Br2A -179.5(3) . . . . ?
O2 C17 C18 Br2A -5.4(4) . . . . ?
C17 C18 C19 C20 -1.1(3) . . . . ?
Br2B C18 C19 C20 177.04(17) . . . . ?
Br2A C18 C19 C20 -179.6(3) . . . . ?
C18 C19 C20 C21 -0.1(3) . . . . ?
C18 C19 C20 C23 -177.88(17) . . . . ?
C19 C20 C21 C22 0.4(3) . . . . ?
C23 C20 C21 C22 178.13(19) . . . . ?
C18 C17 C22 C21 -1.7(3) . . . . ?
O2 C17 C22 C21 -175.99(18) . . . . ?
C20 C21 C22 C17 0.5(3) . . . . ?
C21 C20 C23 C14 14.4(2) . . . 3_666 ?
C19 C20 C23 C14 -167.91(17) . . . 3_666 ?
C21 C20 C23 C24 135.44(19) . . . . ?
C19 C20 C23 C24 -46.9(2) . . . . ?
C21 C20 C23 C15 -105.0(2) . . . 3_666 ?
C19 C20 C23 C15 72.7(2) . . . 3_666 ?
C20 C23 C24 C8 178.05(15) . . . 3_666 ?
C14 C23 C24 C8 -58.7(2) 3_666 . . 3_666 ?
C15 C23 C24 C8 57.99(19) 3_666 . . 3_666 ?
N2 C1 N1 N4 7.8(3) . . . . ?
O1 C1 N1 N4 -175.87(15) . . . . ?
N1 C1 N2 N3 -7.3(3) . . . . ?
O1 C1 N2 N3 176.56(16) . . . . ?
O2 C16 N3 N2 -176.04(17) . . . . ?
N4 C16 N3 N2 7.2(3) . . . . ?
C1 N2 N3 C16 -0.2(3) . . . . ?
C1 N1 N4 C16 -0.7(3) . . . . ?
N3 C16 N4 N1 -6.7(3) . . . . ?
O2 C16 N4 N1 176.35(16) . . . . ?
N2 C1 O1 C2 -32.9(2) . . . . ?
N1 C1 O1 C2 150.51(16) . . . . ?
C7 C2 O1 C1 123.26(18) . . . . ?
C3 C2 O1 C1 -63.5(2) . . . . ?
N3 C16 O2 C17 7.9(3) . . . . ?
N4 C16 O2 C17 -174.98(16) . . . . ?
C22 C17 O2 C16 -107.3(2) . . . . ?
C18 C17 O2 C16 78.5(2) . . . . ?
